data_4133976
loop_
_publ_author_name
'Bear, Joseph C.'
'Cockcroft, Jeremy K.'
'Williams, Jeffrey H.'

_publ_section_title
;
 Influence of Solvent in Crystal Engineering: A Significant Change to the
 Order-Disorder Transition in Ferrocene.
;
_journal_issue 4
_journal_name_full 'Journal of the American Chemical Society'
_journal_page_first 1731
_journal_page_last 1734
_journal_paper_doi 10.1021/jacs.9b11895
_journal_volume 142
_journal_year 2020
_chemical_formula_moiety 'C10 H10 Fe, 2(C3 F3)'
_chemical_formula_sum 'C16 H10 F6 Fe'
_chemical_formula_weight 372.09
_chemical_name_systematic Ferrocene:hexafluorobenzene
_space_group_crystal_system triclinic
_space_group_IT_number 2
_space_group_name_Hall '-P 1'
_space_group_name_H-M_alt 'P -1'
_atom_sites_solution_hydrogens geom
_atom_sites_solution_primary dual
_audit_creation_date 2019-09-12
_audit_creation_method
;
Olex2 1.2
(compiled 2018.05.29 svn.r3508 for OlexSys, GUI svn.r5506)
;
_cell_angle_alpha 76.824(6)
_cell_angle_beta 77.466(6)
_cell_angle_gamma 83.877(5)
_cell_formula_units_Z 2
_cell_length_a 7.1877(5)
_cell_length_b 9.2267(6)
_cell_length_c 11.8150(8)
_cell_measurement_reflns_used 3341
_cell_measurement_temperature 297.50(10)
_cell_measurement_theta_max 26.4280
_cell_measurement_theta_min 4.6580
_cell_volume 743.40(9)
_computing_cell_refinement 'CrysAlisPro 1.171.39.46 (Rigaku OD, 2018)'
_computing_data_collection 'CrysAlisPro 1.171.39.46 (Rigaku OD, 2018)'
_computing_data_reduction 'CrysAlisPro 1.171.39.46 (Rigaku OD, 2018)'
_computing_molecular_graphics 'Olex2 (Dolomanov et al., 2009)'
_computing_publication_material 'Olex2 (Dolomanov et al., 2009)'
_computing_structure_refinement 'ShelXL (Sheldrick, 2015)'
_computing_structure_solution 'ShelXT (Sheldrick, 2015)'
_diffrn_ambient_environment C6F6
_diffrn_ambient_temperature 297.5
_diffrn_detector 'CCD plate'
_diffrn_detector_area_resol_mean 5.2031
_diffrn_detector_type Atlas
_diffrn_measured_fraction_theta_full 0.998
_diffrn_measured_fraction_theta_max 0.998
_diffrn_measurement_details
;
List of Runs (angles in degrees, time in seconds):

  # Type    Start    End  Width  t~exp~   \w     \q     \k     \f   Frames
--------------------------------------------------------------------------
  1  \w    -19.00  52.00   1.00    1.50    --   11.17 -99.00 -60.00   71
  2  \w    -16.00  84.00   1.00    1.50    --   11.17  57.00 -30.00  100
  3  \w    -18.00  52.00   1.00    1.50    --   11.17 -99.00  60.00   70
  4  \w     -4.00  58.00   1.00    1.50    --   11.17-110.00 120.00   62
  5  \w    -11.00  84.00   1.00    1.50    --   11.17  77.00  90.00   95
  6  \w    -53.00  39.00   1.00    1.50    --   11.17 -57.00-180.00   92
  7  \w    -12.00  80.00   1.00    1.50    --   11.17  38.00-120.00   92
;
_diffrn_measurement_device 'four-circle diffractometer'
_diffrn_measurement_device_type 'SuperNova, Dual, Cu at home/near, Atlas'
_diffrn_measurement_method '\w scans'
_diffrn_orient_matrix_type 'CrysAlisPro convention (1999,Acta A55,543-557)'
_diffrn_orient_matrix_UB_11 0.0209923000
_diffrn_orient_matrix_UB_12 -0.0757181000
_diffrn_orient_matrix_UB_13 0.0255472000
_diffrn_orient_matrix_UB_21 -0.0303888000
_diffrn_orient_matrix_UB_22 0.0155605000
_diffrn_orient_matrix_UB_23 0.0574923000
_diffrn_orient_matrix_UB_31 -0.0943008000
_diffrn_orient_matrix_UB_32 -0.0167584000
_diffrn_orient_matrix_UB_33 0.0006099000
_diffrn_radiation_monochromator mirror
_diffrn_radiation_probe x-ray
_diffrn_radiation_type MoK\a
_diffrn_radiation_wavelength 0.71073
_diffrn_reflns_av_R_equivalents 0.0400
_diffrn_reflns_av_unetI/netI 0.0333
_diffrn_reflns_Laue_measured_fraction_full 0.998
_diffrn_reflns_Laue_measured_fraction_max 0.998
_diffrn_reflns_limit_h_max 8
_diffrn_reflns_limit_h_min -8
_diffrn_reflns_limit_k_max 10
_diffrn_reflns_limit_k_min -10
_diffrn_reflns_limit_l_max 13
_diffrn_reflns_limit_l_min -13
_diffrn_reflns_number 10074
_diffrn_reflns_point_group_measured_fraction_full 0.998
_diffrn_reflns_point_group_measured_fraction_max 0.998
_diffrn_reflns_theta_full 24.707
_diffrn_reflns_theta_max 24.707
_diffrn_reflns_theta_min 3.187
_diffrn_source 'micro-focus sealed X-ray tube'
_diffrn_source_type 'SuperNova (Mo) X-ray Source'
_exptl_absorpt_coefficient_mu 1.073
_exptl_absorpt_correction_T_max 1.00000
_exptl_absorpt_correction_T_min 0.38986
_exptl_absorpt_correction_type multi-scan
_exptl_absorpt_process_details
;
CrysAlisPro 1.171.39.46 (Rigaku Oxford Diffraction, 2018)
Empirical absorption correction using spherical harmonics,
 implemented in SCALE3 ABSPACK scaling algorithm.
;
_exptl_crystal_colour 'clear dark orange'
_exptl_crystal_colour_lustre clear
_exptl_crystal_colour_modifier dark
_exptl_crystal_colour_primary orange
_exptl_crystal_density_diffrn 1.662
_exptl_crystal_description block
_exptl_crystal_F_000 372
_exptl_crystal_preparation 'Ferrocene dissolved in hot C6F6'
_exptl_crystal_recrystallization_method 'Crystals grown using C6F6 as solvent in an NMR tube stood in hot water'
_exptl_crystal_size_max 0.722
_exptl_crystal_size_mid 0.389
_exptl_crystal_size_min 0.2
_refine_diff_density_max 0.336
_refine_diff_density_min -0.256
_refine_diff_density_rms 0.064
_refine_ls_extinction_coef 0.030(4)
_refine_ls_extinction_expression Fc^*^=kFc[1+0.001xFc^2^\l^3^/sin(2\q)]^-1/4^
_refine_ls_extinction_method 'SHELXL-2014/7 (Sheldrick 2014'
_refine_ls_goodness_of_fit_ref 1.044
_refine_ls_hydrogen_treatment constr
_refine_ls_matrix_type full
_refine_ls_number_parameters 209
_refine_ls_number_reflns 2541
_refine_ls_number_restraints 0
_refine_ls_restrained_S_all 1.044
_refine_ls_R_factor_all 0.0651
_refine_ls_R_factor_gt 0.0462
_refine_ls_shift/su_max 0.000
_refine_ls_shift/su_mean 0.000
_refine_ls_structure_factor_coef Fsqd
_refine_ls_weighting_details 'w=1/[\s^2^(Fo^2^)+(0.0721P)^2^+0.2122P] where P=(Fo^2^+2Fc^2^)/3'
_refine_ls_weighting_scheme calc
_refine_ls_wR_factor_gt 0.1276
_refine_ls_wR_factor_ref 0.1465
_reflns_Friedel_coverage 0.000
_reflns_number_gt 1771
_reflns_number_total 2541
_reflns_threshold_expression 'I > 2\s(I)'
_cod_data_source_file ja9b11895_si_002.cif
_cod_data_source_block exp_1343
_cod_depositor_comments 'Adding full bibliography for 4133967--4133980.cif.'
_cod_database_code 4133976
_shelx_shelxl_version_number 2014/7
_chemical_oxdiff_formula 'Fe C16 H10 F6'
_chemical_oxdiff_usercomment 'In capillary'
_shelx_space_group_comment
;
The symmetry employed for this shelxl refinement is uniquely defined
by the following loop, which should always be used as a source of
symmetry information in preference to the above space-group names.
They are only intended as comments.
;
_shelx_estimated_absorpt_t_max 0.814
_shelx_estimated_absorpt_t_min 0.511
_reflns_odcompleteness_completeness 99.84
_reflns_odcompleteness_iscentric 1
_reflns_odcompleteness_theta 26.32
_olex2_refinement_description
;
1. Fixed Uiso
 At 1.2 times of:
  All C(H) groups
2.a Aromatic/amide H refined with riding coordinates:
 C7(H7), C8(H8), C9(H9), C10(H10), C11(H11), C12(H12), C13(H13), C14(H14),
 C15(H15), C16(H16)
;
_olex2_date_sample_data_collection 2018-12-13
_olex2_exptl_crystal_mounting_method 'Inside 1.0 mm X-ray capillary'
_olex2_submission_special_instructions 'No special instructions were received'
_oxdiff_exptl_absorpt_empirical_details
;
Empirical correction (ABSPACK) includes:
- Absorption correction using spherical harmonics
- Frame scaling
;
_oxdiff_exptl_absorpt_empirical_full_max 1.913
_oxdiff_exptl_absorpt_empirical_full_min 0.478

loop_
_space_group_symop_operation_xyz
'x, y, z'
'-x, -y, -z'

loop_
_atom_site_label
_atom_site_type_symbol
_atom_site_fract_x
_atom_site_fract_y
_atom_site_fract_z
_atom_site_U_iso_or_equiv
_atom_site_adp_type
_atom_site_occupancy
_atom_site_site_symmetry_order
_atom_site_calc_flag
_atom_site_refinement_flags_posn
Fe1 Fe 0.24393(5) 0.49778(4) 0.25114(3) 0.0565(3) Uani 1 1 d .
C7 C 0.3135(7) 0.6754(7) 0.1209(7) 0.125(3) Uani 1 1 d .
H7 H 0.4361 0.7088 0.0934 0.151 Uiso 1 1 calc R
C8 C 0.2330(9) 0.5743(6) 0.0790(4) 0.1050(18) Uani 1 1 d .
H8 H 0.2921 0.5276 0.0175 0.126 Uiso 1 1 calc R
C9 C 0.0577(8) 0.5548(5) 0.1412(5) 0.0956(14) Uani 1 1 d .
H9 H -0.0268 0.4916 0.1309 0.115 Uiso 1 1 calc R
C10 C 0.0210(7) 0.6424(6) 0.2227(4) 0.1006(16) Uani 1 1 d .
H10 H -0.0930 0.6490 0.2769 0.121 Uiso 1 1 calc R
C11 C 0.1764(11) 0.7180(5) 0.2122(6) 0.116(2) Uani 1 1 d .
H11 H 0.1895 0.7856 0.2572 0.140 Uiso 1 1 calc R
C12 C 0.4752(7) 0.4101(7) 0.3185(6) 0.122(2) Uani 1 1 d .
H12 H 0.5952 0.4487 0.2951 0.146 Uiso 1 1 calc R
C13 C 0.4050(9) 0.3057(6) 0.2703(4) 0.1046(17) Uani 1 1 d .
H13 H 0.4712 0.2624 0.2082 0.125 Uiso 1 1 calc R
C14 C 0.2264(7) 0.2796(4) 0.3293(4) 0.0891(13) Uani 1 1 d .
H14 H 0.1478 0.2148 0.3151 0.107 Uiso 1 1 calc R
C15 C 0.1786(7) 0.3635(5) 0.4138(4) 0.0877(13) Uani 1 1 d .
H15 H 0.0623 0.3654 0.4666 0.105 Uiso 1 1 calc R
C16 C 0.3284(9) 0.4431(5) 0.4078(4) 0.0963(15) Uani 1 1 d .
H16 H 0.3324 0.5093 0.4558 0.116 Uiso 1 1 calc R
F1 F 0.3673(4) 0.9939(4) -0.1147(3) 0.1221(10) Uani 1 1 d .
F2 F 0.1233(5) 0.8153(3) -0.1521(2) 0.1144(9) Uani 1 1 d .
F3 F -0.2432(5) 0.8207(4) -0.0367(3) 0.1289(11) Uani 1 1 d .
C1 C 0.1843(5) 0.9968(5) -0.0587(3) 0.0751(11) Uani 1 1 d .
C2 C 0.0617(6) 0.9075(4) -0.0773(3) 0.0720(10) Uani 1 1 d .
C3 C -0.1220(6) 0.9101(4) -0.0189(4) 0.0763(11) Uani 1 1 d .
F4 F 0.7816(5) 0.1603(4) 0.5149(4) 0.1437(12) Uani 1 1 d .
F5 F 0.4279(6) 0.1961(3) 0.6441(3) 0.1326(11) Uani 1 1 d .
F6 F 0.1471(4) 0.0368(4) 0.6283(3) 0.1347(12) Uani 1 1 d .
C4 C 0.6415(6) 0.0810(5) 0.5076(4) 0.0803(12) Uani 1 1 d .
C5 C 0.4648(7) 0.0984(4) 0.5727(3) 0.0754(11) Uani 1 1 d .
C6 C 0.3230(6) 0.0183(5) 0.5658(3) 0.0777(11) Uani 1 1 d .

loop_
_atom_site_aniso_label
_atom_site_aniso_U_11
_atom_site_aniso_U_22
_atom_site_aniso_U_33
_atom_site_aniso_U_23
_atom_site_aniso_U_13
_atom_site_aniso_U_12
Fe1 0.0652(4) 0.0494(4) 0.0535(4) -0.0044(2) -0.0190(2) 0.0032(2)
C7 0.083(3) 0.112(4) 0.146(5) 0.074(4) -0.040(4) -0.032(3)
C8 0.132(4) 0.110(4) 0.054(2) -0.001(2) -0.018(3) 0.043(4)
C9 0.118(4) 0.081(3) 0.099(3) -0.003(3) -0.065(3) -0.004(3)
C10 0.105(4) 0.105(4) 0.076(3) -0.009(3) -0.021(2) 0.049(3)
C11 0.192(6) 0.049(2) 0.134(5) -0.013(3) -0.107(5) 0.012(3)
C12 0.068(3) 0.119(5) 0.152(5) 0.057(4) -0.050(3) -0.013(3)
C13 0.121(4) 0.090(3) 0.075(3) 0.002(3) -0.010(3) 0.054(3)
C14 0.120(4) 0.053(2) 0.096(3) 0.001(2) -0.042(3) -0.006(2)
C15 0.102(3) 0.083(3) 0.063(2) 0.003(2) -0.013(2) 0.013(2)
C16 0.142(4) 0.073(3) 0.093(3) -0.011(2) -0.074(3) 0.001(3)
F1 0.0809(16) 0.135(2) 0.124(2) -0.0060(18) 0.0076(15) 0.0051(15)
F2 0.165(2) 0.0920(18) 0.0874(17) -0.0380(15) -0.0247(17) 0.0268(16)
F3 0.134(2) 0.111(2) 0.159(3) -0.028(2) -0.054(2) -0.0365(18)
C1 0.070(2) 0.070(2) 0.071(2) 0.002(2) -0.0089(19) 0.0109(19)
C2 0.095(3) 0.057(2) 0.061(2) -0.0113(18) -0.019(2) 0.012(2)
C3 0.087(3) 0.057(2) 0.084(3) 0.003(2) -0.032(2) -0.0094(19)
F4 0.134(2) 0.126(2) 0.188(3) -0.013(2) -0.070(2) -0.0512(19)
F5 0.217(3) 0.0950(19) 0.0992(19) -0.0467(17) -0.053(2) 0.034(2)
F6 0.0887(17) 0.154(3) 0.118(2) 0.0119(19) 0.0144(16) 0.0259(17)
C4 0.086(3) 0.067(2) 0.089(3) 0.008(2) -0.039(2) -0.014(2)
C5 0.106(3) 0.056(2) 0.065(2) -0.0103(19) -0.028(2) 0.013(2)
C6 0.073(2) 0.076(3) 0.066(2) 0.007(2) -0.0062(19) 0.013(2)

loop_
_atom_type_symbol
_atom_type_description
_atom_type_scat_dispersion_real
_atom_type_scat_dispersion_imag
_atom_type_scat_source
C C 0.0033 0.0016 'International Tables Vol C Tables 4.2.6.8 and 6.1.1.4'
H H 0.0000 0.0000 'International Tables Vol C Tables 4.2.6.8 and 6.1.1.4'
F F 0.0171 0.0103 'International Tables Vol C Tables 4.2.6.8 and 6.1.1.4'
Fe Fe 0.3463 0.8444 'International Tables Vol C Tables 4.2.6.8 and 6.1.1.4'

loop_
_geom_angle_atom_site_label_1
_geom_angle_atom_site_label_2
_geom_angle_atom_site_label_3
_geom_angle
_geom_angle_site_symmetry_3
C7 Fe1 C8 40.2(2) .
C7 Fe1 C9 66.2(2) .
C7 Fe1 C10 66.5(2) .
C7 Fe1 C11 40.6(2) .
C7 Fe1 C12 109.8(2) .
C7 Fe1 C13 123.6(3) .
C7 Fe1 C14 157.2(3) .
C7 Fe1 C15 162.3(3) .
C7 Fe1 C16 127.1(3) .
C8 Fe1 C9 38.3(2) .
C8 Fe1 C12 127.0(3) .
C8 Fe1 C14 122.1(2) .
C8 Fe1 C15 155.8(3) .
C8 Fe1 C16 163.9(3) .
C9 Fe1 C14 109.21(19) .
C9 Fe1 C15 122.7(2) .
C10 Fe1 C8 65.73(19) .
C10 Fe1 C9 39.52(19) .
C10 Fe1 C11 39.2(2) .
C10 Fe1 C12 157.4(3) .
C10 Fe1 C14 125.3(2) .
C10 Fe1 C15 109.5(2) .
C10 Fe1 C16 122.7(2) .
C11 Fe1 C8 67.3(2) .
C11 Fe1 C9 66.5(2) .
C11 Fe1 C12 123.2(3) .
C11 Fe1 C14 160.5(3) .
C11 Fe1 C15 125.3(3) .
C11 Fe1 C16 109.7(2) .
C12 Fe1 C9 161.6(3) .
C12 Fe1 C14 67.0(2) .
C12 Fe1 C15 66.8(2) .
C12 Fe1 C16 40.2(2) .
C13 Fe1 C8 109.7(2) .
C13 Fe1 C9 124.7(2) .
C13 Fe1 C10 160.0(3) .
C13 Fe1 C11 159.4(3) .
C13 Fe1 C12 41.1(2) .
C13 Fe1 C14 38.86(19) .
C13 Fe1 C15 66.14(18) .
C13 Fe1 C16 67.3(2) .
C14 Fe1 C15 39.42(18) .
C16 Fe1 C9 156.6(2) .
C16 Fe1 C14 66.17(18) .
C16 Fe1 C15 39.00(19) .
Fe1 C7 H7 124.7 .
C8 C7 Fe1 70.3(3) .
C8 C7 H7 126.5 .
C8 C7 C11 106.9(4) .
C11 C7 Fe1 70.1(3) .
C11 C7 H7 126.5 .
Fe1 C8 H8 125.5 .
C7 C8 Fe1 69.4(3) .
C7 C8 H8 125.8 .
C9 C8 Fe1 70.9(3) .
C9 C8 C7 108.5(5) .
C9 C8 H8 125.8 .
Fe1 C9 H9 125.2 .
C8 C9 Fe1 70.8(3) .
C8 C9 H9 125.5 .
C8 C9 C10 108.9(5) .
C10 C9 Fe1 70.1(3) .
C10 C9 H9 125.5 .
Fe1 C10 H10 125.3 .
C9 C10 Fe1 70.4(2) .
C9 C10 H10 125.5 .
C11 C10 Fe1 70.4(3) .
C11 C10 C9 109.0(5) .
C11 C10 H10 125.5 .
Fe1 C11 H11 125.3 .
C7 C11 Fe1 69.3(3) .
C7 C11 H11 126.7 .
C10 C11 Fe1 70.4(3) .
C10 C11 C7 106.7(5) .
C10 C11 H11 126.7 .
Fe1 C12 H12 125.3 .
C13 C12 Fe1 69.3(3) .
C13 C12 H12 127.2 .
C16 C12 Fe1 69.9(2) .
C16 C12 H12 127.2 .
C16 C12 C13 105.7(4) .
Fe1 C13 H13 124.9 .
C12 C13 Fe1 69.7(3) .
C12 C13 H13 125.9 .
C14 C13 Fe1 71.1(2) .
C14 C13 C12 108.1(5) .
C14 C13 H13 125.9 .
Fe1 C14 H14 125.5 .
C13 C14 Fe1 70.0(3) .
C13 C14 H14 125.6 .
C13 C14 C15 108.9(5) .
C15 C14 Fe1 70.5(2) .
C15 C14 H14 125.6 .
Fe1 C15 H15 125.7 .
C14 C15 Fe1 70.1(2) .
C14 C15 H15 125.7 .
C16 C15 Fe1 70.0(3) .
C16 C15 C14 108.5(4) .
C16 C15 H15 125.7 .
Fe1 C16 H16 125.1 .
C12 C16 Fe1 69.9(3) .
C12 C16 H16 125.6 .
C15 C16 Fe1 71.0(2) .
C15 C16 C12 108.8(5) .
C15 C16 H16 125.6 .
F1 C1 C2 120.4(4) .
F1 C1 C3 119.6(4) 2_575
C2 C1 C3 120.0(4) 2_575
F2 C2 C1 119.9(4) .
F2 C2 C3 120.3(4) .
C3 C2 C1 119.8(4) .
F3 C3 C1 120.0(4) 2_575
F3 C3 C2 119.8(4) .
C2 C3 C1 120.3(4) 2_575
F4 C4 C5 120.1(5) .
F4 C4 C6 120.0(5) 2_656
C5 C4 C6 119.9(4) 2_656
F5 C5 C4 120.5(4) .
F5 C5 C6 119.3(4) .
C6 C5 C4 120.2(4) .
F6 C6 C4 119.5(5) 2_656
F6 C6 C5 120.6(5) .
C5 C6 C4 119.8(4) 2_656

loop_
_geom_bond_atom_site_label_1
_geom_bond_atom_site_label_2
_geom_bond_distance
_geom_bond_site_symmetry_2
Fe1 C7 1.999(4) .
Fe1 C8 2.010(4) .
Fe1 C9 2.012(4) .
Fe1 C10 2.009(4) .
Fe1 C11 2.009(4) .
Fe1 C12 2.011(4) .
Fe1 C13 2.007(4) .
Fe1 C14 2.020(4) .
Fe1 C15 2.024(4) .
Fe1 C16 2.012(4) .
C7 H7 0.9300 .
C7 C8 1.379(8) .
C7 C11 1.392(8) .
C8 H8 0.9300 .
C8 C9 1.321(7) .
C9 H9 0.9300 .
C9 C10 1.360(7) .
C10 H10 0.9300 .
C10 C11 1.348(7) .
C11 H11 0.9300 .
C12 H12 0.9300 .
C12 C13 1.409(8) .
C12 C16 1.384(7) .
C13 H13 0.9300 .
C13 C14 1.339(6) .
C14 H14 0.9300 .
C14 C15 1.364(6) .
C15 H15 0.9300 .
C15 C16 1.347(6) .
C16 H16 0.9300 .
F1 C1 1.338(4) .
F2 C2 1.339(4) .
F3 C3 1.340(5) .
C1 C2 1.351(6) .
C1 C3 1.371(6) 2_575
C2 C3 1.351(5) .
C3 C1 1.371(6) 2_575
F4 C4 1.334(5) .
F5 C5 1.340(5) .
F6 C6 1.334(4) .
C4 C5 1.349(6) .
C4 C6 1.369(6) 2_656
C5 C6 1.348(6) .
C6 C4 1.369(6) 2_656

loop_
_geom_torsion_atom_site_label_1
_geom_torsion_atom_site_label_2
_geom_torsion_atom_site_label_3
_geom_torsion_atom_site_label_4
_geom_torsion
_geom_torsion_site_symmetry_1
_geom_torsion_site_symmetry_4
Fe1 C7 C8 C9 60.4(3) . .
Fe1 C7 C11 C10 -60.8(3) . .
Fe1 C8 C9 C10 60.0(3) . .
Fe1 C9 C10 C11 60.1(3) . .
Fe1 C10 C11 C7 60.1(3) . .
Fe1 C12 C13 C14 -61.0(3) . .
Fe1 C12 C16 C15 60.6(3) . .
Fe1 C13 C14 C15 -60.0(3) . .
Fe1 C14 C15 C16 -59.7(3) . .
Fe1 C15 C16 C12 -59.9(3) . .
C7 C8 C9 Fe1 -59.5(3) . .
C7 C8 C9 C10 0.5(5) . .
C8 C7 C11 Fe1 61.0(3) . .
C8 C7 C11 C10 0.3(5) . .
C8 C9 C10 Fe1 -60.4(3) . .
C8 C9 C10 C11 -0.3(5) . .
C9 C10 C11 Fe1 -60.0(3) . .
C9 C10 C11 C7 0.0(5) . .
C11 C7 C8 Fe1 -60.9(3) . .
C11 C7 C8 C9 -0.4(5) . .
C12 C13 C14 Fe1 60.1(3) . .
C12 C13 C14 C15 0.1(5) . .
C13 C12 C16 Fe1 -60.4(3) . .
C13 C12 C16 C15 0.2(5) . .
C13 C14 C15 Fe1 59.7(3) . .
C13 C14 C15 C16 0.0(5) . .
C14 C15 C16 Fe1 59.8(3) . .
C14 C15 C16 C12 -0.1(5) . .
C16 C12 C13 Fe1 60.8(3) . .
C16 C12 C13 C14 -0.2(5) . .
F1 C1 C2 F2 0.0(5) . .
F1 C1 C2 C3 179.1(3) . .
F2 C2 C3 F3 -0.4(6) . .
F2 C2 C3 C1 179.2(3) . 2_575
C1 C2 C3 F3 -179.5(4) . .
C1 C2 C3 C1 0.1(6) . 2_575
C3 C1 C2 F2 -179.2(3) 2_575 .
C3 C1 C2 C3 -0.1(6) 2_575 .
F4 C4 C5 F5 0.6(6) . .
F4 C4 C5 C6 -179.8(4) . .
F5 C5 C6 F6 0.8(6) . .
F5 C5 C6 C4 179.4(3) . 2_656
C4 C5 C6 F6 -178.8(3) . .
C4 C5 C6 C4 -0.1(6) . 2_656
C6 C4 C5 F5 -179.4(3) 2_656 .
C6 C4 C5 C6 0.1(6) 2_656 .
